data_7160953
loop_
_publ_author_name
'Husni P, Farooqe'
'Andrews P, Alex'
'Menon, Rajeev S.'

_publ_section_title
;
 Arylsulfone-driven divergence in base-mediated [3 + 3] benzannulation
 reactions of aurones: facile synthesis of substituted dibenzofurans.
;
_journal_issue 6
_journal_name_full 'Organic &amp; biomolecular chemistry'
_journal_page_first 1352
_journal_page_last 1357
_journal_paper_doi 10.1039/d5ob01723h
_journal_volume 24
_journal_year 2026
_chemical_formula_moiety 'C25 H18 O3 S'
_chemical_formula_sum 'C25 H18 O3 S'
_chemical_formula_weight 398.45
_space_group_crystal_system triclinic
_space_group_IT_number 2
_space_group_name_Hall '-P 1'
_space_group_name_H-M_alt 'P -1'
_atom_sites_solution_hydrogens geom
_audit_creation_method
;FinalCif 2024.9-0 by Daniel Kratzert, Freiburg 2025, 
https://dkratzert.de/finalcif.html
;
_audit_update_record
;
2025-06-01 deposited with the CCDC.	2026-01-15 downloaded from the CCDC.
;
_cell_angle_alpha 102.714(2)
_cell_angle_beta 96.3410(10)
_cell_angle_gamma 90.4280(10)
_cell_formula_units_Z 4
_cell_length_a 10.5477(4)
_cell_length_b 13.6992(6)
_cell_length_c 13.9449(6)
_cell_measurement_reflns_used 9238
_cell_measurement_temperature 296
_cell_measurement_theta_max 28.2661
_cell_measurement_theta_min 2.3704
_cell_measurement_wavelength 0.71073
_cell_volume 1952.49(14)
_computing_cell_refinement 'SAINT V8.40B (Bruker AXS LLC, 2019)'
_computing_data_collection 'Bruker Instrument Service v8.5.0.27 Release'
_computing_data_reduction 'SAINT V8.40B (Bruker AXS LLC, 2019)'
_computing_molecular_graphics 'shelXle (C.B. Huebschle, rev 1503)'
_computing_structure_refinement 'SHELXL-2019/2 (Sheldrick, 2019)'
_computing_structure_solution 'SHELXT 2018/2 (Sheldrick, 2018)'
_diffrn_ambient_temperature 296(2)
_diffrn_detector CPAD
_diffrn_detector_area_resol_mean 7.391
_diffrn_detector_type 'Bruker PHOTON III C14'
_diffrn_measured_fraction_theta_full 0.998
_diffrn_measured_fraction_theta_max 0.998
_diffrn_measurement_details
;<Phi   scan: start= 360.0; len= 180.0; end= 540.0 at [Counterclockwise Eulerian 
angles: dx= 45.00 mm theta=   0.000 deg omega=   0.000 deg chi=  54.740 deg] 
		measure for 1.0 seconds; frame angle 1.00 degrees, wavelength=0.71073>
<Phi   scan: start= 180.0; len= 180.0; end= 360.0 at [Counterclockwise Eulerian 
angles: dx= 45.00 mm theta=   0.000 deg omega=   0.000 deg chi=  54.740 deg] 
		measure for 1.0 seconds; frame angle 1.00 degrees, wavelength=0.71073>
<Phi   scan: start= 180.0; len= 180.0; end= 360.0 at [Counterclockwise Eulerian 
angles: dx= 45.00 mm theta=   0.000 deg omega=   0.000 deg chi=  54.740 deg] 
		measure for 1.0 seconds; frame angle 1.00 degrees, wavelength=0.71073>
<Phi   scan: start= 360.0; len= 180.0; end= 540.0 at [Counterclockwise Eulerian 
angles: dx= 45.00 mm theta=   0.000 deg omega=   0.000 deg chi=  54.740 deg] 
		measure for 1.0 seconds; frame angle 1.00 degrees, wavelength=0.71073>
<Phi   scan: start=   0.0; len= 360.0; end= 360.0 at [Counterclockwise Eulerian 
angles: dx= 45.00 mm theta=   4.921 deg omega= 268.711 deg chi=  24.000 deg] 
		measure for 3.0 seconds; frame angle 0.50 degrees, wavelength=0.71073>
<Omega scan: start= 324.6; len=  61.0; end= 385.6 at [Counterclockwise Eulerian 
angles: dx= 45.00 mm theta=   7.383 deg phi= 360.000 deg chi=  68.500 deg] 
		measure for 3.0 seconds; frame angle 0.50 degrees, wavelength=0.71073>
<Omega scan: start= 324.6; len=  65.5; end= 390.1 at [Counterclockwise Eulerian 
angles: dx= 45.00 mm theta=   9.665 deg phi= 180.000 deg chi=  68.500 deg] 
		measure for 3.0 seconds; frame angle 0.50 degrees, wavelength=0.71073>
<Omega scan: start=   5.2; len= 114.5; end= 119.7 at [Counterclockwise Eulerian 
angles: dx= 45.00 mm theta=   4.921 deg phi= 288.000 deg chi= -44.500 deg] 
		measure for 3.0 seconds; frame angle 0.50 degrees, wavelength=0.71073>
<Omega scan: start= 324.6; len=  65.5; end= 390.1 at [Counterclockwise Eulerian 
angles: dx= 45.00 mm theta=   9.665 deg phi= 108.000 deg chi=  68.500 deg] 
		measure for 3.0 seconds; frame angle 0.50 degrees, wavelength=0.71073>
<Phi   scan: start= 360.0; len=   0.5; end= 360.5 at [Counterclockwise Eulerian 
angles: dx= 45.00 mm theta=   4.921 deg omega=   3.663 deg chi= -24.000 deg] 
		measure for 3.0 seconds; frame angle 0.50 degrees, wavelength=0.71073>
<Omega scan: start=   5.2; len= 114.5; end= 119.7 at [Counterclockwise Eulerian 
angles: dx= 45.00 mm theta=   4.921 deg phi=   0.000 deg chi= -44.500 deg] 
		measure for 3.0 seconds; frame angle 0.50 degrees, wavelength=0.71073>
<Phi   scan: start=   0.0; len= 360.0; end= 360.0 at [Counterclockwise Eulerian 
angles: dx= 45.00 mm theta=   4.921 deg omega=   4.261 deg chi= -44.500 deg] 
		measure for 3.0 seconds; frame angle 0.50 degrees, wavelength=0.71073>
;
_diffrn_measurement_device 'Bruker D8 QUEST'
_diffrn_measurement_device_type 'Four-circle Kappa diffractometer'
_diffrn_measurement_method '\w and \f scans'
_diffrn_measurement_specimen_support Fibre-loop
_diffrn_radiation_monochromator 'multilayer mirror'
_diffrn_radiation_type MoK\a
_diffrn_radiation_wavelength 0.71073
_diffrn_reflns_av_R_equivalents 0.0396
_diffrn_reflns_av_unetI/netI 0.0181
_diffrn_reflns_Laue_measured_fraction_full 0.998
_diffrn_reflns_Laue_measured_fraction_max 0.998
_diffrn_reflns_limit_h_max 13
_diffrn_reflns_limit_h_min -14
_diffrn_reflns_limit_k_max 18
_diffrn_reflns_limit_k_min -18
_diffrn_reflns_limit_l_max 18
_diffrn_reflns_limit_l_min -18
_diffrn_reflns_number 103135
_diffrn_reflns_point_group_measured_fraction_full 0.998
_diffrn_reflns_point_group_measured_fraction_max 0.998
_diffrn_reflns_reduction_process narrow-frame
_diffrn_reflns_theta_full 25.242
_diffrn_reflns_theta_max 28.268
_diffrn_reflns_theta_min 1.891
_diffrn_source 'microfocus sealed tube'
_diffrn_source_current 1.404
_diffrn_source_target Mo
_diffrn_source_type 'Incoatec I\mS 3.0'
_diffrn_source_voltage 50.0
_exptl_absorpt_coefficient_mu 0.19
_exptl_absorpt_correction_T_max 0.979
_exptl_absorpt_correction_T_min 0.954
_exptl_absorpt_correction_type multi-scan
_exptl_absorpt_process_details
;Krause, L., Herbst-Irmer, R., Sheldrick, G. M., Stalke, D. (2015).
"Comparison of silver and molybdenum microfocus X-ray sources for single-crystal
 structure determination"
J. Appl. Cryst. 48, 3-10.
doi:10.1107/S1600576714022985
;
_exptl_crystal_colour colourless
_exptl_crystal_density_diffrn 1.355
_exptl_crystal_density_meas 1.354
_exptl_crystal_density_method none
_exptl_crystal_description block
_exptl_crystal_F_000 832
_exptl_crystal_size_max 0.25
_exptl_crystal_size_mid 0.15
_exptl_crystal_size_min 0.11
_refine_diff_density_max 0.201
_refine_diff_density_min -0.354
_refine_diff_density_rms 0.039
_refine_ls_extinction_method none
_refine_ls_goodness_of_fit_ref 1.032
_refine_ls_hydrogen_treatment constr
_refine_ls_matrix_type full
_refine_ls_number_parameters 525
_refine_ls_number_reflns 9640
_refine_ls_number_restraints 0
_refine_ls_restrained_S_all 1.032
_refine_ls_R_factor_all 0.0451
_refine_ls_R_factor_gt 0.0385
_refine_ls_shift/su_max 0.001
_refine_ls_shift/su_mean 0.000
_refine_ls_structure_factor_coef Fsqd
_refine_ls_weighting_details 'w=1/[\s^2^(Fo^2^)+(0.0611P)^2^+0.3791P] where P=(Fo^2^+2Fc^2^)/3'
_refine_ls_weighting_scheme calc
_refine_ls_wR_factor_gt 0.1086
_refine_ls_wR_factor_ref 0.1167
_reflns_Friedel_coverage 0.000
_reflns_number_gt 8257
_reflns_number_total 9640
_reflns_threshold_expression 'I > 2\s(I)'
_cod_data_source_file d5ob01723h2.cif
_cod_data_source_block FH78_a
_cod_depositor_comments
;
The following automatic conversions were performed:

data item '_exptl_absorpt_correction_type' value 'Multi-Scan' was
changed to 'multi-scan' in accordance with the
/home/data/users/saulius/crontab/automatic-downloads/rss-feeds/RSC/lib/dictionaries/cif_core.dic
dictionary named 'cif_core.dic' version 2.4.2 last updated on
2011-04-26.

Automatic conversion script
Id: cif_fix_values 8170 2020-07-09 18:12:32Z antanas 
;
_cod_database_code 7160953
_shelx_shelxl_version_number 2019/3
_shelx_space_group_comment
;
The symmetry employed for this shelxl refinement is uniquely defined
by the following loop, which should always be used as a source of
symmetry information in preference to the above space-group names.
They are only intended as comments.
;
_exptl_bruker_absorpt_correction_t_ratio 0.957
_shelx_estimated_absorpt_t_min 0.954
_shelx_estimated_absorpt_t_max 0.979
_diffrn_measurement_bruker_total_exposure_time 9726.0
_diffrn_reflns_bruker_av_norm_i 2386.095
_diffrn_reflns_bruker_number_gt 90255
_computing_bruker_data_scaling 'SADABS-2016/2 - Bruker AXS area detector scaling and absorption correction'
_geom_details
; All esds (except the esd in the dihedral angle between two l.s. planes)
 are estimated using the full covariance matrix.  The cell esds are taken
 into account individually in the estimation of esds in distances, angles
 and torsion angles; correlations between esds in cell parameters are only
 used when they are defined by crystal symmetry.  An approximate (isotropic)
 treatment of cell esds is used for estimating esds involving l.s. planes.
;

loop_
_space_group_symop_operation_xyz
'x, y, z'
'-x, -y, -z'

loop_
_atom_site_label
_atom_site_type_symbol
_atom_site_fract_x
_atom_site_fract_y
_atom_site_fract_z
_atom_site_U_iso_or_equiv
_atom_site_adp_type
_atom_site_occupancy
_atom_site_site_symmetry_order
_atom_site_calc_flag
_atom_site_refinement_flags_posn
_atom_site_refinement_flags_adp
_atom_site_refinement_flags_occupancy
_atom_site_disorder_assembly
_atom_site_disorder_group
S1 S 1.14722(3) 0.64906(2) 0.38765(2) 0.04699(9) Uani 1 1 d . . . . .
S2 S 0.34395(3) 0.19625(3) 0.61370(2) 0.04850(9) Uani 1 1 d . . . . .
O1 O 0.83178(8) 0.34337(7) 0.24909(7) 0.0513(2) Uani 1 1 d . . . . .
O2 O 1.14707(11) 0.72831(8) 0.47405(8) 0.0632(3) Uani 1 1 d . . . . .
O3 O 1.25593(9) 0.58655(8) 0.37858(8) 0.0575(2) Uani 1 1 d . . . . .
O4 O 0.68567(8) -0.01156(7) 0.77375(7) 0.0485(2) Uani 1 1 d . . . . .
O5 O 0.23844(9) 0.14013(8) 0.63375(9) 0.0622(3) Uani 1 1 d . . . . .
O6 O 0.33584(11) 0.22565(9) 0.52068(8) 0.0630(3) Uani 1 1 d . . . . .
C1 C 0.71859(12) 0.31692(10) 0.27972(11) 0.0510(3) Uani 1 1 d . . . . .
C2 C 0.64746(15) 0.23057(12) 0.23552(14) 0.0654(4) Uani 1 1 d . . . . .
H2 H 0.672788 0.184539 0.182026 0.079 Uiso 1 1 calc R U . . .
C3 C 0.53646(16) 0.21667(14) 0.27553(16) 0.0738(5) Uani 1 1 d . . . . .
H3 H 0.485234 0.159606 0.248304 0.089 Uiso 1 1 calc R U . . .
C4 C 0.49952(15) 0.28562(15) 0.35519(15) 0.0713(5) Uani 1 1 d . . . . .
H4 H 0.423762 0.274058 0.379868 0.086 Uiso 1 1 calc R U . . .
C5 C 0.57254(14) 0.37107(14) 0.39880(13) 0.0622(4) Uani 1 1 d . . . . .
H5 H 0.547445 0.416545 0.452777 0.075 Uiso 1 1 calc R U . . .
C6 C 0.68512(12) 0.38747(10) 0.35974(10) 0.0489(3) Uani 1 1 d . . . . .
C7 C 0.78597(11) 0.46425(10) 0.38221(10) 0.0447(3) Uani 1 1 d . . . . .
C8 C 0.87167(11) 0.43289(9) 0.31329(9) 0.0430(2) Uani 1 1 d . . . . .
C9 C 0.81136(13) 0.55412(11) 0.45068(10) 0.0513(3) Uani 1 1 d . . . . .
H9 H 0.755154 0.577646 0.496809 0.062 Uiso 1 1 calc R U . . .
C10 C 0.92202(13) 0.60804(11) 0.44891(10) 0.0507(3) Uani 1 1 d . . . . .
H10 H 0.939953 0.668742 0.494091 0.061 Uiso 1 1 calc R U . . .
C11 C 1.00753(11) 0.57272(9) 0.38020(9) 0.0439(3) Uani 1 1 d . . . . .
C12 C 0.98471(11) 0.48298(9) 0.30840(9) 0.0418(2) Uani 1 1 d . . . . .
C13 C 1.12587(12) 0.70274(10) 0.28304(10) 0.0458(3) Uani 1 1 d . . . . .
C14 C 1.04283(14) 0.78067(11) 0.28267(12) 0.0560(3) Uani 1 1 d . . . . .
H14 H 0.996132 0.802685 0.335702 0.067 Uiso 1 1 calc R U . . .
C15 C 1.03040(16) 0.82509(12) 0.20260(14) 0.0662(4) Uani 1 1 d . . . . .
H15 H 0.974443 0.877186 0.202212 0.079 Uiso 1 1 calc R U . . .
C16 C 1.09858(17) 0.79440(13) 0.12328(13) 0.0666(4) Uani 1 1 d . . . . .
C17 C 1.18051(17) 0.71586(14) 0.12493(12) 0.0678(4) Uani 1 1 d . . . . .
H17 H 1.227104 0.694028 0.071810 0.081 Uiso 1 1 calc R U . . .
C18 C 1.19444(14) 0.66922(12) 0.20403(11) 0.0571(3) Uani 1 1 d . . . . .
H18 H 1.249079 0.616224 0.203872 0.068 Uiso 1 1 calc R U . . .
C19 C 1.06444(11) 0.43868(9) 0.22861(9) 0.0428(2) Uani 1 1 d . . . . .
C20 C 1.17434(13) 0.38782(11) 0.24683(11) 0.0545(3) Uani 1 1 d . . . . .
H20 H 1.204145 0.385006 0.311442 0.065 Uiso 1 1 calc R U . . .
C21 C 1.24002(14) 0.34127(12) 0.16996(12) 0.0620(4) Uani 1 1 d . . . . .
H21 H 1.313676 0.307376 0.183239 0.074 Uiso 1 1 calc R U . . .
C22 C 1.19763(15) 0.34454(12) 0.07414(12) 0.0619(4) Uani 1 1 d . . . . .
H22 H 1.242488 0.313163 0.022737 0.074 Uiso 1 1 calc R U . . .
C23 C 1.08851(16) 0.39442(14) 0.05441(12) 0.0647(4) Uani 1 1 d . . . . .
H23 H 1.059387 0.396963 -0.010395 0.078 Uiso 1 1 calc R U . . .
C24 C 1.02196(14) 0.44099(12) 0.13157(11) 0.0559(3) Uani 1 1 d . . . . .
H24 H 0.947843 0.474183 0.117892 0.067 Uiso 1 1 calc R U . . .
C25 C 1.0867(3) 0.84447(18) 0.03642(16) 0.1000(7) Uani 1 1 d . . . . .
H25A H 1.082111 0.794366 -0.024123 0.150 Uiso 1 1 calc R U . . .
H25B H 1.159843 0.888176 0.041204 0.150 Uiso 1 1 calc R U . . .
H25C H 1.010771 0.882644 0.037045 0.150 Uiso 1 1 calc R U . . .
C26 C 0.79665(12) -0.05323(9) 0.74097(10) 0.0477(3) Uani 1 1 d . . . . .
C27 C 0.87725(15) -0.10829(12) 0.79153(13) 0.0618(4) Uani 1 1 d . . . . .
H27 H 0.861118 -0.120423 0.852166 0.074 Uiso 1 1 calc R U . . .
C28 C 0.98347(16) -0.14447(13) 0.74699(14) 0.0698(4) Uani 1 1 d . . . . .
H28 H 1.040587 -0.181973 0.778452 0.084 Uiso 1 1 calc R U . . .
C29 C 1.00670(15) -0.12616(13) 0.65668(14) 0.0695(4) Uani 1 1 d . . . . .
H29 H 1.078985 -0.151777 0.628819 0.083 Uiso 1 1 calc R U . . .
C30 C 0.92492(13) -0.07061(12) 0.60680(12) 0.0602(4) Uani 1 1 d . . . . .
H30 H 0.941139 -0.058887 0.546027 0.072 Uiso 1 1 calc R U . . .
C31 C 0.81735(12) -0.03271(9) 0.65051(10) 0.0472(3) Uani 1 1 d . . . . .
C32 C 0.71156(11) 0.02681(9) 0.62459(9) 0.0446(3) Uani 1 1 d . . . . .
C33 C 0.63486(11) 0.03631(9) 0.70149(9) 0.0420(2) Uani 1 1 d . . . . .
C34 C 0.67579(13) 0.07243(11) 0.54685(10) 0.0521(3) Uani 1 1 d . . . . .
H34 H 0.726101 0.068663 0.495507 0.063 Uiso 1 1 calc R U . . .
C35 C 0.56337(13) 0.12368(11) 0.54757(10) 0.0526(3) Uani 1 1 d . . . . .
H35 H 0.538344 0.155274 0.496277 0.063 Uiso 1 1 calc R U . . .
C36 C 0.48646(12) 0.12888(9) 0.62414(10) 0.0452(3) Uani 1 1 d . . . . .
C37 C 0.52039(11) 0.08576(9) 0.70578(9) 0.0419(2) Uani 1 1 d . . . . .
C38 C 0.37045(11) 0.30591(10) 0.70815(9) 0.0447(3) Uani 1 1 d . . . . .
C39 C 0.46481(13) 0.37437(11) 0.70234(11) 0.0531(3) Uani 1 1 d . . . . .
H39 H 0.516277 0.360774 0.651275 0.064 Uiso 1 1 calc R U . . .
C40 C 0.48197(14) 0.46266(12) 0.77258(12) 0.0601(4) Uani 1 1 d . . . . .
H40 H 0.545953 0.508282 0.768801 0.072 Uiso 1 1 calc R U . . .
C41 C 0.40587(15) 0.48495(11) 0.84881(11) 0.0576(3) Uani 1 1 d . . . . .
C42 C 0.31269(16) 0.41515(13) 0.85335(12) 0.0639(4) Uani 1 1 d . . . . .
H42 H 0.260934 0.428944 0.904210 0.077 Uiso 1 1 calc R U . . .
C43 C 0.29435(14) 0.32516(12) 0.78410(11) 0.0573(3) Uani 1 1 d . . . . .
H43 H 0.231948 0.278644 0.788746 0.069 Uiso 1 1 calc R U . . .
C44 C 0.44987(12) 0.08950(9) 0.79357(10) 0.0447(3) Uani 1 1 d . . . . .
C45 C 0.33777(14) 0.03420(11) 0.78819(12) 0.0570(3) Uani 1 1 d . . . . .
H45 H 0.300380 -0.002541 0.727296 0.068 Uiso 1 1 calc R U . . .
C46 C 0.28117(17) 0.03333(14) 0.87283(15) 0.0731(5) Uani 1 1 d . . . . .
H46 H 0.205273 -0.003233 0.868343 0.088 Uiso 1 1 calc R U . . .
C47 C 0.3359(2) 0.08583(16) 0.96308(15) 0.0828(6) Uani 1 1 d . . . . .
H47 H 0.298402 0.083616 1.019885 0.099 Uiso 1 1 calc R U . . .
C48 C 0.4462(2) 0.14174(17) 0.96976(13) 0.0837(5) Uani 1 1 d . . . . .
H48 H 0.482745 0.178428 1.030956 0.100 Uiso 1 1 calc R U . . .
C49 C 0.50319(16) 0.14352(13) 0.88520(12) 0.0643(4) Uani 1 1 d . . . . .
H49 H 0.578087 0.181440 0.890084 0.077 Uiso 1 1 calc R U . . .
C50 C 0.4228(2) 0.58303(14) 0.92417(15) 0.0859(6) Uani 1 1 d . . . . .
H50A H 0.398566 0.573928 0.986062 0.129 Uiso 1 1 calc R U . . .
H50B H 0.370123 0.632042 0.901375 0.129 Uiso 1 1 calc R U . . .
H50C H 0.510638 0.605541 0.933054 0.129 Uiso 1 1 calc R U . . .

loop_
_atom_site_aniso_label
_atom_site_aniso_U_11
_atom_site_aniso_U_22
_atom_site_aniso_U_33
_atom_site_aniso_U_23
_atom_site_aniso_U_13
_atom_site_aniso_U_12
S1 0.04099(16) 0.04838(18) 0.05066(18) 0.01040(13) 0.00272(12) -0.00411(12)
S2 0.04107(16) 0.05088(18) 0.05355(18) 0.01315(14) 0.00202(13) 0.00520(12)
O1 0.0417(5) 0.0435(5) 0.0681(6) 0.0097(4) 0.0095(4) -0.0017(4)
O2 0.0671(6) 0.0609(6) 0.0552(6) 0.0006(5) 0.0056(5) -0.0138(5)
O3 0.0401(5) 0.0630(6) 0.0713(6) 0.0215(5) 0.0009(4) 0.0017(4)
O4 0.0427(5) 0.0500(5) 0.0575(5) 0.0193(4) 0.0114(4) 0.0085(4)
O5 0.0411(5) 0.0597(6) 0.0848(7) 0.0163(5) 0.0019(5) -0.0024(4)
O6 0.0653(6) 0.0710(7) 0.0532(5) 0.0179(5) -0.0001(5) 0.0154(5)
C1 0.0385(6) 0.0493(7) 0.0704(8) 0.0259(6) 0.0027(5) 0.0004(5)
C2 0.0543(8) 0.0525(8) 0.0903(11) 0.0219(8) 0.0009(7) -0.0077(6)
C3 0.0530(8) 0.0684(10) 0.1069(14) 0.0420(10) -0.0054(9) -0.0160(7)
C4 0.0426(7) 0.0921(12) 0.0943(12) 0.0561(11) 0.0029(7) -0.0087(7)
C5 0.0440(7) 0.0812(10) 0.0726(9) 0.0393(8) 0.0100(6) 0.0024(7)
C6 0.0374(6) 0.0553(7) 0.0615(8) 0.0295(6) 0.0040(5) 0.0031(5)
C7 0.0367(6) 0.0499(7) 0.0529(7) 0.0218(5) 0.0064(5) 0.0060(5)
C8 0.0378(6) 0.0400(6) 0.0528(7) 0.0139(5) 0.0053(5) 0.0040(4)
C9 0.0469(7) 0.0581(8) 0.0526(7) 0.0153(6) 0.0147(5) 0.0070(6)
C10 0.0516(7) 0.0499(7) 0.0503(7) 0.0088(6) 0.0098(5) 0.0029(5)
C11 0.0395(6) 0.0445(6) 0.0496(6) 0.0143(5) 0.0056(5) 0.0013(5)
C12 0.0361(5) 0.0425(6) 0.0494(6) 0.0150(5) 0.0059(5) 0.0038(4)
C13 0.0390(6) 0.0445(6) 0.0537(7) 0.0117(5) 0.0037(5) -0.0054(5)
C14 0.0479(7) 0.0511(7) 0.0684(9) 0.0123(6) 0.0060(6) 0.0022(6)
C15 0.0610(9) 0.0527(8) 0.0841(11) 0.0223(8) -0.0093(8) 0.0001(7)
C16 0.0699(10) 0.0630(9) 0.0668(9) 0.0245(8) -0.0113(8) -0.0178(7)
C17 0.0688(10) 0.0782(11) 0.0594(9) 0.0188(8) 0.0137(7) -0.0085(8)
C18 0.0503(7) 0.0594(8) 0.0644(8) 0.0169(7) 0.0126(6) 0.0038(6)
C19 0.0368(6) 0.0408(6) 0.0512(6) 0.0101(5) 0.0073(5) -0.0005(4)
C20 0.0474(7) 0.0611(8) 0.0562(8) 0.0153(6) 0.0058(6) 0.0121(6)
C21 0.0502(8) 0.0636(9) 0.0732(10) 0.0137(7) 0.0144(7) 0.0162(7)
C22 0.0606(9) 0.0606(9) 0.0656(9) 0.0080(7) 0.0239(7) 0.0045(7)
C23 0.0643(9) 0.0800(11) 0.0512(8) 0.0158(7) 0.0101(7) 0.0029(8)
C24 0.0473(7) 0.0651(9) 0.0578(8) 0.0186(7) 0.0065(6) 0.0096(6)
C25 0.1280(19) 0.0935(15) 0.0838(13) 0.0468(12) -0.0175(13) -0.0227(13)
C26 0.0405(6) 0.0404(6) 0.0613(7) 0.0080(5) 0.0088(5) 0.0032(5)
C27 0.0574(8) 0.0576(8) 0.0735(10) 0.0199(7) 0.0091(7) 0.0152(7)
C28 0.0562(9) 0.0622(9) 0.0882(12) 0.0123(8) 0.0042(8) 0.0214(7)
C29 0.0470(8) 0.0688(10) 0.0838(11) -0.0037(8) 0.0102(7) 0.0162(7)
C30 0.0452(7) 0.0670(9) 0.0638(8) 0.0007(7) 0.0135(6) 0.0058(6)
C31 0.0382(6) 0.0435(6) 0.0561(7) 0.0024(5) 0.0074(5) -0.0003(5)
C32 0.0387(6) 0.0438(6) 0.0500(6) 0.0061(5) 0.0089(5) -0.0013(5)
C33 0.0390(6) 0.0385(6) 0.0493(6) 0.0103(5) 0.0069(5) 0.0001(4)
C34 0.0491(7) 0.0586(8) 0.0507(7) 0.0122(6) 0.0146(5) 0.0021(6)
C35 0.0537(7) 0.0571(8) 0.0507(7) 0.0183(6) 0.0090(6) 0.0043(6)
C36 0.0414(6) 0.0438(6) 0.0505(7) 0.0101(5) 0.0060(5) 0.0029(5)
C37 0.0391(6) 0.0387(6) 0.0479(6) 0.0083(5) 0.0077(5) 0.0006(4)
C38 0.0375(6) 0.0485(6) 0.0507(6) 0.0162(5) 0.0056(5) 0.0075(5)
C39 0.0442(7) 0.0589(8) 0.0588(8) 0.0159(6) 0.0115(6) 0.0010(6)
C40 0.0519(8) 0.0557(8) 0.0731(9) 0.0184(7) 0.0010(7) -0.0038(6)
C41 0.0616(8) 0.0520(8) 0.0576(8) 0.0132(6) -0.0027(6) 0.0143(6)
C42 0.0637(9) 0.0712(10) 0.0597(8) 0.0141(7) 0.0199(7) 0.0181(7)
C43 0.0490(7) 0.0615(8) 0.0662(9) 0.0190(7) 0.0183(6) 0.0019(6)
C44 0.0423(6) 0.0421(6) 0.0518(7) 0.0118(5) 0.0119(5) 0.0071(5)
C45 0.0507(7) 0.0546(8) 0.0681(9) 0.0146(7) 0.0151(6) -0.0009(6)
C46 0.0644(10) 0.0723(10) 0.0929(13) 0.0266(9) 0.0370(9) 0.0033(8)
C47 0.0945(14) 0.0878(13) 0.0776(12) 0.0235(10) 0.0486(11) 0.0178(11)
C48 0.0987(14) 0.0937(14) 0.0539(9) 0.0003(9) 0.0208(9) 0.0048(11)
C49 0.0626(9) 0.0688(10) 0.0576(8) 0.0041(7) 0.0106(7) -0.0051(7)
C50 0.1075(15) 0.0620(10) 0.0780(12) 0.0018(9) -0.0072(11) 0.0183(10)

loop_
_atom_type_symbol
_atom_type_description
_atom_type_scat_dispersion_real
_atom_type_scat_dispersion_imag
_atom_type_scat_source
C C 0.0033 0.0016 'International Tables Vol C Tables 4.2.6.8 and 6.1.1.4'
H H 0.0000 0.0000 'International Tables Vol C Tables 4.2.6.8 and 6.1.1.4'
O O 0.0106 0.0060 'International Tables Vol C Tables 4.2.6.8 and 6.1.1.4'
S S 0.1246 0.1234 'International Tables Vol C Tables 4.2.6.8 and 6.1.1.4'

loop_
_geom_angle_atom_site_label_1
_geom_angle_atom_site_label_2
_geom_angle_atom_site_label_3
_geom_angle
_geom_angle_site_symmetry_1
_geom_angle_site_symmetry_3
_geom_angle_publ_flag
O2 S1 O3 118.69(7) . . ?
O2 S1 C13 107.79(7) . . ?
O3 S1 C13 107.99(6) . . ?
O2 S1 C11 107.04(6) . . ?
O3 S1 C11 109.11(6) . . ?
C13 S1 C11 105.45(6) . . ?
O6 S2 O5 118.28(7) . . ?
O6 S2 C38 107.54(6) . . ?
O5 S2 C38 108.42(6) . . ?
O6 S2 C36 107.19(6) . . ?
O5 S2 C36 109.91(6) . . ?
C38 S2 C36 104.65(6) . . ?
C8 O1 C1 105.11(10) . . ?
C33 O4 C26 105.36(10) . . ?
C2 C1 O1 123.89(14) . . ?
C2 C1 C6 124.14(14) . . ?
O1 C1 C6 111.97(12) . . ?
C1 C2 C3 115.96(18) . . ?
C2 C3 C4 121.61(16) . . ?
C5 C4 C3 121.51(15) . . ?
C4 C5 C6 118.25(17) . . ?
C1 C6 C5 118.53(14) . . ?
C1 C6 C7 105.65(11) . . ?
C5 C6 C7 135.81(15) . . ?
C9 C7 C8 118.73(12) . . ?
C9 C7 C6 135.79(12) . . ?
C8 C7 C6 105.47(12) . . ?
O1 C8 C12 122.79(11) . . ?
O1 C8 C7 111.79(11) . . ?
C12 C8 C7 125.41(12) . . ?
C10 C9 C7 118.55(12) . . ?
C9 C10 C11 121.04(13) . . ?
C10 C11 C12 122.39(12) . . ?
C10 C11 S1 116.16(10) . . ?
C12 C11 S1 121.45(9) . . ?
C8 C12 C11 113.84(11) . . ?
C8 C12 C19 118.08(11) . . ?
C11 C12 C19 128.06(11) . . ?
C18 C13 C14 120.62(13) . . ?
C18 C13 S1 120.06(11) . . ?
C14 C13 S1 119.29(11) . . ?
C15 C14 C13 119.10(15) . . ?
C16 C15 C14 121.75(15) . . ?
C15 C16 C17 118.16(15) . . ?
C15 C16 C25 121.70(19) . . ?
C17 C16 C25 120.14(19) . . ?
C18 C17 C16 121.46(16) . . ?
C13 C18 C17 118.90(15) . . ?
C24 C19 C20 118.37(12) . . ?
C24 C19 C12 119.08(11) . . ?
C20 C19 C12 122.33(12) . . ?
C21 C20 C19 120.59(14) . . ?
C22 C21 C20 120.60(14) . . ?
C21 C22 C23 119.74(14) . . ?
C22 C23 C24 119.79(15) . . ?
C19 C24 C23 120.92(13) . . ?
C27 C26 O4 124.39(13) . . ?
C27 C26 C31 123.86(13) . . ?
O4 C26 C31 111.75(11) . . ?
C26 C27 C28 116.24(16) . . ?
C27 C28 C29 121.52(15) . . ?
C28 C29 C30 121.59(14) . . ?
C29 C30 C31 118.01(15) . . ?
C26 C31 C30 118.78(13) . . ?
C26 C31 C32 105.70(11) . . ?
C30 C31 C32 135.51(14) . . ?
C34 C32 C33 119.06(12) . . ?
C34 C32 C31 135.31(12) . . ?
C33 C32 C31 105.63(11) . . ?
O4 C33 C37 123.18(11) . . ?
O4 C33 C32 111.56(10) . . ?
C37 C33 C32 125.26(12) . . ?
C35 C34 C32 118.28(12) . . ?
C34 C35 C36 121.20(13) . . ?
C35 C36 C37 122.52(12) . . ?
C35 C36 S2 115.83(10) . . ?
C37 C36 S2 121.63(9) . . ?
C33 C37 C36 113.62(11) . . ?
C33 C37 C44 118.67(11) . . ?
C36 C37 C44 127.70(11) . . ?
C43 C38 C39 120.59(13) . . ?
C43 C38 S2 120.44(11) . . ?
C39 C38 S2 118.91(10) . . ?
C40 C39 C38 119.54(13) . . ?
C39 C40 C41 121.29(14) . . ?
C42 C41 C40 118.10(14) . . ?
C42 C41 C50 120.80(16) . . ?
C40 C41 C50 121.10(17) . . ?
C41 C42 C43 121.74(14) . . ?
C38 C43 C42 118.73(14) . . ?
C49 C44 C45 118.50(13) . . ?
C49 C44 C37 119.04(12) . . ?
C45 C44 C37 122.25(12) . . ?
C46 C45 C44 120.38(15) . . ?
C47 C46 C45 120.50(17) . . ?
C46 C47 C48 119.95(16) . . ?
C47 C48 C49 119.91(18) . . ?
C44 C49 C48 120.74(16) . . ?

loop_
_geom_bond_atom_site_label_1
_geom_bond_atom_site_label_2
_geom_bond_distance
_geom_bond_site_symmetry_2
_geom_bond_publ_flag
S1 O2 1.4336(11) . ?
S1 O3 1.4363(10) . ?
S1 C13 1.7669(13) . ?
S1 C11 1.7807(12) . ?
S2 O6 1.4346(11) . ?
S2 O5 1.4347(11) . ?
S2 C38 1.7639(14) . ?
S2 C36 1.7787(13) . ?
O1 C8 1.3814(15) . ?
O1 C1 1.3833(15) . ?
O4 C33 1.3818(15) . ?
O4 C26 1.3851(15) . ?
C1 C2 1.381(2) . ?
C1 C6 1.386(2) . ?
C2 C3 1.381(2) . ?
C3 C4 1.385(3) . ?
C4 C5 1.379(3) . ?
C5 C6 1.3965(18) . ?
C6 C7 1.4493(18) . ?
C7 C9 1.3858(19) . ?
C7 C8 1.3934(17) . ?
C8 C12 1.3869(16) . ?
C9 C10 1.3821(19) . ?
C10 C11 1.3997(18) . ?
C11 C12 1.4044(17) . ?
C12 C19 1.4935(17) . ?
C13 C18 1.3806(19) . ?
C13 C14 1.3865(19) . ?
C14 C15 1.379(2) . ?
C15 C16 1.376(3) . ?
C16 C17 1.387(3) . ?
C16 C25 1.512(2) . ?
C17 C18 1.387(2) . ?
C19 C24 1.3848(19) . ?
C19 C20 1.3852(18) . ?
C20 C21 1.380(2) . ?
C21 C22 1.372(2) . ?
C22 C23 1.375(2) . ?
C23 C24 1.389(2) . ?
C26 C27 1.3782(19) . ?
C26 C31 1.3908(19) . ?
C27 C28 1.383(2) . ?
C28 C29 1.384(3) . ?
C29 C30 1.385(2) . ?
C30 C31 1.3967(18) . ?
C31 C32 1.4473(18) . ?
C32 C34 1.3854(19) . ?
C32 C33 1.3977(17) . ?
C33 C37 1.3894(16) . ?
C34 C35 1.3824(19) . ?
C35 C36 1.4007(18) . ?
C36 C37 1.4079(17) . ?
C37 C44 1.4929(17) . ?
C38 C43 1.3797(19) . ?
C38 C39 1.3835(18) . ?
C39 C40 1.375(2) . ?
C40 C41 1.385(2) . ?
C41 C42 1.382(2) . ?
C41 C50 1.508(2) . ?
C42 C43 1.386(2) . ?
C44 C49 1.384(2) . ?
C44 C45 1.3855(19) . ?
C45 C46 1.382(2) . ?
C46 C47 1.367(3) . ?
C47 C48 1.371(3) . ?
C48 C49 1.386(2) . ?

loop_
_geom_hbond_atom_site_label_D
_geom_hbond_atom_site_label_H
_geom_hbond_atom_site_label_A
_geom_hbond_distance_DH
_geom_hbond_distance_HA
_geom_hbond_distance_DA
_geom_hbond_angle_DHA
_geom_hbond_site_symmetry_A
_geom_hbond_publ_flag
C14 H14 O5 0.93 2.65 3.4047(18) 138.5 2_666 yes
C39 H39 O3 0.93 2.61 3.3485(17) 137.1 2_766 yes

loop_
_geom_torsion_atom_site_label_1
_geom_torsion_atom_site_label_2
_geom_torsion_atom_site_label_3
_geom_torsion_atom_site_label_4
_geom_torsion
_geom_torsion_site_symmetry_1
_geom_torsion_site_symmetry_2
_geom_torsion_site_symmetry_3
_geom_torsion_site_symmetry_4
_geom_torsion_publ_flag
C8 O1 C1 C2 -179.16(13) . . . . ?
C8 O1 C1 C6 1.00(14) . . . . ?
O1 C1 C2 C3 -179.55(13) . . . . ?
C6 C1 C2 C3 0.3(2) . . . . ?
C1 C2 C3 C4 0.0(2) . . . . ?
C2 C3 C4 C5 -0.5(3) . . . . ?
C3 C4 C5 C6 0.8(2) . . . . ?
C2 C1 C6 C5 0.0(2) . . . . ?
O1 C1 C6 C5 179.83(11) . . . . ?
C2 C1 C6 C7 179.52(13) . . . . ?
O1 C1 C6 C7 -0.64(14) . . . . ?
C4 C5 C6 C1 -0.5(2) . . . . ?
C4 C5 C6 C7 -179.86(14) . . . . ?
C1 C6 C7 C9 179.16(14) . . . . ?
C5 C6 C7 C9 -1.4(3) . . . . ?
C1 C6 C7 C8 0.01(13) . . . . ?
C5 C6 C7 C8 179.43(15) . . . . ?
C1 O1 C8 C12 178.31(11) . . . . ?
C1 O1 C8 C7 -0.99(13) . . . . ?
C9 C7 C8 O1 -178.71(11) . . . . ?
C6 C7 C8 O1 0.62(14) . . . . ?
C9 C7 C8 C12 2.01(19) . . . . ?
C6 C7 C8 C12 -178.66(11) . . . . ?
C8 C7 C9 C10 -1.21(19) . . . . ?
C6 C7 C9 C10 179.73(13) . . . . ?
C7 C9 C10 C11 -0.5(2) . . . . ?
C9 C10 C11 C12 1.6(2) . . . . ?
C9 C10 C11 S1 -179.12(11) . . . . ?
O2 S1 C11 C10 6.52(12) . . . . ?
O3 S1 C11 C10 136.14(10) . . . . ?
C13 S1 C11 C10 -108.08(11) . . . . ?
O2 S1 C11 C12 -174.23(10) . . . . ?
O3 S1 C11 C12 -44.62(12) . . . . ?
C13 S1 C11 C12 71.17(11) . . . . ?
O1 C8 C12 C11 179.88(11) . . . . ?
C7 C8 C12 C11 -0.92(18) . . . . ?
O1 C8 C12 C19 1.41(17) . . . . ?
C7 C8 C12 C19 -179.39(11) . . . . ?
C10 C11 C12 C8 -0.91(18) . . . . ?
S1 C11 C12 C8 179.89(9) . . . . ?
C10 C11 C12 C19 177.38(12) . . . . ?
S1 C11 C12 C19 -1.82(18) . . . . ?
O2 S1 C13 C18 139.57(11) . . . . ?
O3 S1 C13 C18 10.20(13) . . . . ?
C11 S1 C13 C18 -106.35(12) . . . . ?
O2 S1 C13 C14 -38.41(12) . . . . ?
O3 S1 C13 C14 -167.79(10) . . . . ?
C11 S1 C13 C14 75.67(12) . . . . ?
C18 C13 C14 C15 -0.6(2) . . . . ?
S1 C13 C14 C15 177.35(11) . . . . ?
C13 C14 C15 C16 -0.3(2) . . . . ?
C14 C15 C16 C17 0.7(2) . . . . ?
C14 C15 C16 C25 -178.82(16) . . . . ?
C15 C16 C17 C18 -0.2(2) . . . . ?
C25 C16 C17 C18 179.28(16) . . . . ?
C14 C13 C18 C17 1.0(2) . . . . ?
S1 C13 C18 C17 -176.91(12) . . . . ?
C16 C17 C18 C13 -0.6(2) . . . . ?
C8 C12 C19 C24 71.17(16) . . . . ?
C11 C12 C19 C24 -107.05(15) . . . . ?
C8 C12 C19 C20 -103.31(15) . . . . ?
C11 C12 C19 C20 78.46(17) . . . . ?
C24 C19 C20 C21 0.4(2) . . . . ?
C12 C19 C20 C21 174.95(13) . . . . ?
C19 C20 C21 C22 0.0(2) . . . . ?
C20 C21 C22 C23 -0.2(3) . . . . ?
C21 C22 C23 C24 -0.1(3) . . . . ?
C20 C19 C24 C23 -0.7(2) . . . . ?
C12 C19 C24 C23 -175.39(14) . . . . ?
C22 C23 C24 C19 0.5(2) . . . . ?
C33 O4 C26 C27 -179.86(13) . . . . ?
C33 O4 C26 C31 0.21(14) . . . . ?
O4 C26 C27 C28 179.67(14) . . . . ?
C31 C26 C27 C28 -0.4(2) . . . . ?
C26 C27 C28 C29 -0.1(3) . . . . ?
C27 C28 C29 C30 0.1(3) . . . . ?
C28 C29 C30 C31 0.2(3) . . . . ?
C27 C26 C31 C30 0.8(2) . . . . ?
O4 C26 C31 C30 -179.28(12) . . . . ?
C27 C26 C31 C32 -179.66(13) . . . . ?
O4 C26 C31 C32 0.27(14) . . . . ?
C29 C30 C31 C26 -0.7(2) . . . . ?
C29 C30 C31 C32 179.95(15) . . . . ?
C26 C31 C32 C34 178.65(15) . . . . ?
C30 C31 C32 C34 -1.9(3) . . . . ?
C26 C31 C32 C33 -0.63(13) . . . . ?
C30 C31 C32 C33 178.81(15) . . . . ?
C26 O4 C33 C37 178.35(11) . . . . ?
C26 O4 C33 C32 -0.64(13) . . . . ?
C34 C32 C33 O4 -178.62(11) . . . . ?
C31 C32 C33 O4 0.80(14) . . . . ?
C34 C32 C33 C37 2.42(19) . . . . ?
C31 C32 C33 C37 -178.16(11) . . . . ?
C33 C32 C34 C35 -1.54(19) . . . . ?
C31 C32 C34 C35 179.25(14) . . . . ?
C32 C34 C35 C36 -0.6(2) . . . . ?
C34 C35 C36 C37 2.2(2) . . . . ?
C34 C35 C36 S2 -179.26(11) . . . . ?
O6 S2 C36 C35 4.04(13) . . . . ?
O5 S2 C36 C35 133.79(11) . . . . ?
C38 S2 C36 C35 -109.97(11) . . . . ?
O6 S2 C36 C37 -177.38(10) . . . . ?
O5 S2 C36 C37 -47.63(12) . . . . ?
C38 S2 C36 C37 68.61(11) . . . . ?
O4 C33 C37 C36 -179.77(11) . . . . ?
C32 C33 C37 C36 -0.92(18) . . . . ?
O4 C33 C37 C44 1.37(18) . . . . ?
C32 C33 C37 C44 -179.79(12) . . . . ?
C35 C36 C37 C33 -1.36(18) . . . . ?
S2 C36 C37 C33 -179.85(9) . . . . ?
C35 C36 C37 C44 177.38(13) . . . . ?
S2 C36 C37 C44 -1.11(18) . . . . ?
O6 S2 C38 C43 128.71(12) . . . . ?
O5 S2 C38 C43 -0.27(13) . . . . ?
C36 S2 C38 C43 -117.53(12) . . . . ?
O6 S2 C38 C39 -48.33(12) . . . . ?
O5 S2 C38 C39 -177.32(10) . . . . ?
C36 S2 C38 C39 65.42(11) . . . . ?
C43 C38 C39 C40 -0.5(2) . . . . ?
S2 C38 C39 C40 176.53(11) . . . . ?
C38 C39 C40 C41 -0.5(2) . . . . ?
C39 C40 C41 C42 0.9(2) . . . . ?
C39 C40 C41 C50 -178.42(15) . . . . ?
C40 C41 C42 C43 -0.2(2) . . . . ?
C50 C41 C42 C43 179.13(15) . . . . ?
C39 C38 C43 C42 1.2(2) . . . . ?
S2 C38 C43 C42 -175.81(11) . . . . ?
C41 C42 C43 C38 -0.9(2) . . . . ?
C33 C37 C44 C49 66.90(17) . . . . ?
C36 C37 C44 C49 -111.79(16) . . . . ?
C33 C37 C44 C45 -107.74(15) . . . . ?
C36 C37 C44 C45 73.57(18) . . . . ?
C49 C44 C45 C46 -0.1(2) . . . . ?
C37 C44 C45 C46 174.59(14) . . . . ?
C44 C45 C46 C47 -0.9(3) . . . . ?
C45 C46 C47 C48 1.5(3) . . . . ?
C46 C47 C48 C49 -1.1(3) . . . . ?
C45 C44 C49 C48 0.5(2) . . . . ?
C37 C44 C49 C48 -174.37(16) . . . . ?
C47 C48 C49 C44 0.1(3) . . . . ?

loop_
_bruker_diffrn_runs_axis
_bruker_diffrn_runs_distance
_bruker_diffrn_runs_theta
_bruker_diffrn_runs_omega
_bruker_diffrn_runs_phi
_bruker_diffrn_runs_chi
_bruker_diffrn_runs_width
_bruker_diffrn_runs_images
_bruker_diffrn_runs_time
_bruker_diffrn_runs_wavelength
_bruker_diffrn_runs_voltage
_bruker_diffrn_runs_current
_bruker_diffrn_runs_temperature
Phi 45.0 0.0 0.0 0.0 54.74 1.0 180 1.0 0.71073 50.0 1.4 268.15
Phi 45.0 0.0 0.0 180.0 54.74 1.0 180 1.0 0.71073 50.0 1.4 268.15
Phi 45.0 0.0 0.0 180.0 54.74 1.0 180 1.0 0.71073 50.0 1.4 268.15
Phi 45.0 0.0 0.0 360.0 54.74 1.0 180 1.0 0.71073 50.0 1.4 268.15
Phi 45.0 4.9215 -91.289 0.0 24.0 0.5 720 3.0 0.71073 50.0 1.4 268.15
Omega 45.0 7.3825 -35.393 0.0 68.5 0.5 122 3.0 0.71073 50.0 1.4 268.15
Omega 45.0 9.6645 -35.393 180.0 68.5 0.5 131 3.0 0.71073 50.0 1.4 268.15
Omega 45.0 4.9215 5.231 -72.0 -44.5 0.5 229 3.0 0.71073 50.0 1.4 268.15
Omega 45.0 9.6645 -35.393 108.0 68.5 0.5 131 3.0 0.71073 50.0 1.4 268.15
Phi 45.0 4.9215 3.663 0.0 -24.0 0.5 720 3.0 0.71073 50.0 1.4 268.15
Omega 45.0 4.9215 5.231 0.0 -44.5 0.5 229 3.0 0.71073 50.0 1.4 268.15
Phi 45.0 4.9215 4.261106361824554 0.0 -44.5 0.5 720 3.0 0.71073 50.0 1.4 268.15
